data_1565724
loop_
_publ_author_name
'Large, Benjamin'
'Meddeb, Maissa'
'Pucheta, Jos\'e Enrique Herbert'
'Gaucher, Anne'
'Cordier, Marie'
'Gosmini, Corinne'
'Farjon, Jonathan'
'Auffrant, Audrey'
'Prim, Damien'

_publ_section_title
;
 Deciphering preferred geometries of pyridylmethylamines-based complexes:
 A robust strategy combining NMR, DFT and X-ray
;
_journal_name_full 'Inorganica Chimica Acta'
_journal_page_first 119070
_journal_paper_doi 10.1016/j.ica.2019.119070
_journal_volume 498
_journal_year 2019
_chemical_formula_moiety 'C14 H16 Br2 Co N2'
_chemical_formula_sum 'C14 H16 Br2 Co N2'
_chemical_formula_weight 431.04
_space_group_crystal_system orthorhombic
_space_group_IT_number 19
_space_group_name_Hall 'P 2ac 2ab'
_space_group_name_H-M_alt 'P 21 21 21'
_atom_sites_solution_hydrogens geom
_audit_creation_method SHELXL-2018/3
_cell_angle_alpha 90.00(3)
_cell_angle_beta 90.00(3)
_cell_angle_gamma 90.00(3)
_cell_formula_units_Z 4
_cell_length_a 8.531(2)
_cell_length_b 13.271(3)
_cell_length_c 13.849(3)
_cell_measurement_reflns_used 2844
_cell_measurement_temperature 150.0(1)
_cell_measurement_theta_max 27.485
_cell_measurement_theta_min 2.910
_cell_volume 1567.9(6)
_computing_cell_refinement 'DENZO (Otwinowski & Minor, 1997) & COLLECT'
_computing_data_collection 'COLLECT (Hooft, R.W.W., 1998)'
_computing_data_reduction 'DENZO & COLLECT'
_computing_molecular_graphics 'PLATON (Spek, 2009)'
_computing_structure_refinement 'SHELXL-2018/3 (Sheldrick, 2018)'
_computing_structure_solution 'SHELXT 2018/2 (Sheldrick, 2018)'
_diffrn_ambient_temperature 150.0(1)
_diffrn_measured_fraction_theta_full 0.986
_diffrn_measured_fraction_theta_max 0.959
_diffrn_measurement_device_type 'Kappa APEX II'
_diffrn_measurement_method 'phi and omega scans'
_diffrn_radiation_type MoK\a
_diffrn_radiation_wavelength 0.71069
_diffrn_reflns_av_R_equivalents 0.0616
_diffrn_reflns_av_unetI/netI 0.0484
_diffrn_reflns_Laue_measured_fraction_full 0.986
_diffrn_reflns_Laue_measured_fraction_max 0.959
_diffrn_reflns_limit_h_max 10
_diffrn_reflns_limit_h_min -10
_diffrn_reflns_limit_k_max 17
_diffrn_reflns_limit_k_min -17
_diffrn_reflns_limit_l_max 17
_diffrn_reflns_limit_l_min -17
_diffrn_reflns_number 9789
_diffrn_reflns_point_group_measured_fraction_full 0.975
_diffrn_reflns_point_group_measured_fraction_max 0.937
_diffrn_reflns_theta_full 25.240
_diffrn_reflns_theta_max 27.641
_diffrn_reflns_theta_min 3.197
_exptl_absorpt_coefficient_mu 6.179
_exptl_absorpt_correction_T_max 1.38265
_exptl_absorpt_correction_T_min 0.715338
_exptl_absorpt_correction_type multi-scan
_exptl_absorpt_process_details DENZO/SCALEPACK
_exptl_crystal_colour blue
_exptl_crystal_density_diffrn 1.826
_exptl_crystal_description plate
_exptl_crystal_F_000 844
_exptl_crystal_size_max 0.260
_exptl_crystal_size_mid 0.120
_exptl_crystal_size_min 0.040
_refine_diff_density_max 0.980
_refine_diff_density_min -0.825
_refine_diff_density_rms 0.147
_refine_ls_abs_structure_details
;
 Refined as an inversion twin.
;
_refine_ls_abs_structure_Flack 0.11(3)
_refine_ls_extinction_coef .
_refine_ls_extinction_method none
_refine_ls_goodness_of_fit_ref 1.126
_refine_ls_hydrogen_treatment constr
_refine_ls_matrix_type full
_refine_ls_number_parameters 174
_refine_ls_number_reflns 3428
_refine_ls_number_restraints 36
_refine_ls_restrained_S_all 1.120
_refine_ls_R_factor_all 0.0666
_refine_ls_R_factor_gt 0.0547
_refine_ls_shift/su_max 0.000
_refine_ls_shift/su_mean 0.000
_refine_ls_structure_factor_coef Fsqd
_refine_ls_weighting_details 'w=1/[\s^2^(Fo^2^)+(0.0601P)^2^+5.4493P] where P=(Fo^2^+2Fc^2^)/3'
_refine_ls_weighting_scheme calc
_refine_ls_wR_factor_gt 0.1331
_refine_ls_wR_factor_ref 0.1436
_reflns_Friedel_coverage 0.705
_reflns_Friedel_fraction_full 0.961
_reflns_Friedel_fraction_max 0.907
_reflns_number_gt 2996
_reflns_number_total 3428
_reflns_threshold_expression 'I > 2\s(I)'
_cod_data_source_file ICA-2019-498-119070.cif
_cod_data_source_block aaco2_a
_cod_database_code 1565724
_shelx_shelxl_version_number 2018/3
_shelx_space_group_comment
;
The symmetry employed for this shelxl refinement is uniquely defined
by the following loop, which should always be used as a source of
symmetry information in preference to the above space-group names.
They are only intended as comments.
;
_shelx_estimated_absorpt_t_min 0.296
_shelx_estimated_absorpt_t_max 0.790

loop_
_space_group_symop_operation_xyz
'x, y, z'
'-x+1/2, -y, z+1/2'
'-x, y+1/2, -z+1/2'
'x+1/2, -y+1/2, -z'

loop_
_atom_site_label
_atom_site_type_symbol
_atom_site_fract_x
_atom_site_fract_y
_atom_site_fract_z
_atom_site_U_iso_or_equiv
_atom_site_adp_type
_atom_site_occupancy
_atom_site_site_symmetry_order
_atom_site_calc_flag
_atom_site_refinement_flags_posn
_atom_site_refinement_flags_adp
_atom_site_refinement_flags_occupancy
_atom_site_disorder_assembly
_atom_site_disorder_group
Br1 Br 0.90710(13) 0.58440(9) 0.29885(9) 0.0458(3) Uani 1 1 d . . . . .
Br2 Br 0.53137(14) 0.46321(9) 0.16853(8) 0.0454(3) Uani 1 1 d . . . . .
Co1 Co 0.65834(16) 0.50823(11) 0.31443(10) 0.0382(3) Uani 1 1 d . . . . .
N1 N 0.5268(11) 0.5849(7) 0.4116(7) 0.042(2) Uani 1 1 d . . . . .
N2 N 0.6558(10) 0.3971(6) 0.4194(6) 0.0353(18) Uani 1 1 d . . . . .
H2 H 0.562605 0.353377 0.406582 0.042 Uiso 1 1 calc R U . . .
C1 C 0.5296(12) 0.5430(8) 0.4982(7) 0.037(2) Uani 1 1 d . . . . .
C2 C 0.6278(12) 0.4489(8) 0.5118(8) 0.038(2) Uani 1 1 d . . . . .
H2A H 0.729538 0.467386 0.541204 0.046 Uiso 1 1 calc R U . . .
H2B H 0.573252 0.402482 0.556619 0.046 Uiso 1 1 calc R U . . .
C3 C 0.7971(13) 0.3296(9) 0.4223(8) 0.040(2) Uani 1 1 d . . . . .
H3 H 0.888807 0.371710 0.442228 0.049 Uiso 1 1 calc R U . . .
C4 C 0.7777(12) 0.2454(9) 0.4978(9) 0.0363(18) Uani 1 1 d . . . . .
C5 C 0.7125(13) 0.1515(9) 0.4744(9) 0.041(2) Uani 1 1 d . . . . .
H5 H 0.682511 0.137079 0.409767 0.050 Uiso 1 1 calc R U . . .
C6 C 0.6920(12) 0.0796(10) 0.5464(9) 0.046(2) Uani 1 1 d . . . . .
H6 H 0.645785 0.016537 0.530682 0.056 Uiso 1 1 calc R U . . .
C7 C 0.7382(12) 0.0985(9) 0.6413(9) 0.046(2) Uani 1 1 d . . . . .
H7 H 0.726472 0.048053 0.689434 0.055 Uiso 1 1 calc R U . . .
C8 C 0.8013(12) 0.1913(9) 0.6646(10) 0.044(2) Uani 1 1 d . . . . .
H8 H 0.830338 0.205472 0.729448 0.053 Uiso 1 1 calc R U . . .
C9 C 0.8226(12) 0.2648(9) 0.5928(8) 0.041(2) Uani 1 1 d . . . . .
H9 H 0.867804 0.327980 0.608973 0.049 Uiso 1 1 calc R U . . .
C10 C 0.8301(15) 0.2896(9) 0.3214(9) 0.051(3) Uani 1 1 d . . . . .
H10A H 0.737447 0.254033 0.297145 0.077 Uiso 1 1 calc R U . . .
H10B H 0.919215 0.243070 0.323711 0.077 Uiso 1 1 calc R U . . .
H10C H 0.854935 0.345955 0.278267 0.077 Uiso 1 1 calc R U . . .
C11 C 0.4508(15) 0.5858(9) 0.5754(8) 0.048(3) Uani 1 1 d . . . . .
H11 H 0.453123 0.554395 0.637054 0.057 Uiso 1 1 calc R U . . .
C12 C 0.3691(17) 0.6741(10) 0.5622(11) 0.060(4) Uani 1 1 d . . . . .
H12 H 0.315189 0.704566 0.614613 0.072 Uiso 1 1 calc R U . . .
C13 C 0.3666(18) 0.7177(10) 0.4721(11) 0.062(4) Uani 1 1 d . . . . .
H13 H 0.310645 0.778475 0.460989 0.074 Uiso 1 1 calc R U . . .
C14 C 0.4465(15) 0.6715(10) 0.3992(11) 0.057(3) Uani 1 1 d . . . . .
H14 H 0.445417 0.701528 0.336918 0.069 Uiso 1 1 calc R U . . .

loop_
_atom_site_aniso_label
_atom_site_aniso_U_11
_atom_site_aniso_U_22
_atom_site_aniso_U_33
_atom_site_aniso_U_23
_atom_site_aniso_U_13
_atom_site_aniso_U_12
Br1 0.0370(5) 0.0449(6) 0.0554(7) 0.0042(5) 0.0026(5) -0.0016(5)
Br2 0.0454(6) 0.0470(6) 0.0437(6) 0.0040(5) -0.0012(5) -0.0070(5)
Co1 0.0347(7) 0.0386(7) 0.0413(7) 0.0031(6) 0.0026(6) 0.0012(6)
N1 0.040(5) 0.034(4) 0.051(5) 0.004(4) 0.001(4) 0.004(4)
N2 0.027(4) 0.035(5) 0.044(5) 0.006(4) -0.002(4) 0.000(4)
C1 0.035(5) 0.032(5) 0.043(5) -0.004(4) -0.003(4) -0.002(5)
C2 0.032(5) 0.036(5) 0.047(6) 0.002(5) 0.001(4) 0.004(4)
C3 0.033(5) 0.040(6) 0.048(6) 0.003(5) 0.003(5) 0.000(5)
C4 0.021(4) 0.039(4) 0.049(4) 0.000(3) 0.001(3) 0.006(3)
C5 0.030(5) 0.042(4) 0.051(5) -0.001(4) 0.003(4) 0.000(3)
C6 0.034(5) 0.045(5) 0.061(4) 0.005(4) 0.008(4) 0.002(4)
C7 0.032(5) 0.045(5) 0.060(5) 0.008(4) 0.009(4) 0.005(4)
C8 0.029(5) 0.046(4) 0.057(5) 0.005(4) 0.001(4) 0.009(3)
C9 0.032(5) 0.040(5) 0.051(4) -0.001(3) -0.001(3) 0.006(4)
C10 0.052(7) 0.046(6) 0.055(7) 0.005(6) 0.009(6) 0.009(5)
C11 0.056(7) 0.046(6) 0.041(6) 0.002(5) 0.003(5) 0.004(6)
C12 0.066(9) 0.046(7) 0.068(9) 0.000(6) 0.021(7) 0.012(6)
C13 0.069(9) 0.043(7) 0.074(9) 0.006(6) 0.013(7) 0.017(7)
C14 0.054(8) 0.046(7) 0.072(9) 0.016(6) 0.009(6) 0.013(6)

loop_
_atom_type_symbol
_atom_type_description
_atom_type_scat_dispersion_real
_atom_type_scat_dispersion_imag
_atom_type_scat_source
C C 0.0033 0.0016 'International Tables Vol C Tables 4.2.6.8 and 6.1.1.4'
H H 0.0000 0.0000 'International Tables Vol C Tables 4.2.6.8 and 6.1.1.4'
Br Br -0.2901 2.4595 'International Tables Vol C Tables 4.2.6.8 and 6.1.1.4'
Co Co 0.3494 0.9721 'International Tables Vol C Tables 4.2.6.8 and 6.1.1.4'
N N 0.0061 0.0033 'International Tables Vol C Tables 4.2.6.8 and 6.1.1.4'

loop_
_geom_angle_atom_site_label_1
_geom_angle_atom_site_label_2
_geom_angle_atom_site_label_3
_geom_angle
_geom_angle_site_symmetry_1
_geom_angle_site_symmetry_3
N1 Co1 N2 83.4(4) . .
N1 Co1 Br1 110.1(3) . .
N2 Co1 Br1 112.3(2) . .
N1 Co1 Br2 116.1(3) . .
N2 Co1 Br2 114.5(3) . .
Br1 Co1 Br2 116.17(7) . .
C1 N1 C14 118.9(10) . .
C1 N1 Co1 112.4(7) . .
C14 N1 Co1 128.6(8) . .
C2 N2 C3 112.7(8) . .
C2 N2 Co1 106.2(6) . .
C3 N2 Co1 115.8(7) . .
C2 N2 H2 107.3 . .
C3 N2 H2 107.3 . .
Co1 N2 H2 107.3 . .
N1 C1 C11 121.3(10) . .
N1 C1 C2 118.0(9) . .
C11 C1 C2 120.7(10) . .
N2 C2 C1 111.5(9) . .
N2 C2 H2A 109.3 . .
C1 C2 H2A 109.3 . .
N2 C2 H2B 109.3 . .
C1 C2 H2B 109.3 . .
H2A C2 H2B 108.0 . .
N2 C3 C10 109.4(9) . .
N2 C3 C4 111.4(9) . .
C10 C3 C4 112.9(10) . .
N2 C3 H3 107.6 . .
C10 C3 H3 107.6 . .
C4 C3 H3 107.6 . .
C9 C4 C5 119.4(11) . .
C9 C4 C3 118.5(10) . .
C5 C4 C3 122.1(11) . .
C6 C5 C4 119.6(12) . .
C6 C5 H5 120.2 . .
C4 C5 H5 120.2 . .
C5 C6 C7 121.1(12) . .
C5 C6 H6 119.5 . .
C7 C6 H6 119.5 . .
C8 C7 C6 119.4(12) . .
C8 C7 H7 120.3 . .
C6 C7 H7 120.3 . .
C7 C8 C9 120.2(12) . .
C7 C8 H8 119.9 . .
C9 C8 H8 119.9 . .
C4 C9 C8 120.3(11) . .
C4 C9 H9 119.8 . .
C8 C9 H9 119.8 . .
C3 C10 H10A 109.5 . .
C3 C10 H10B 109.5 . .
H10A C10 H10B 109.5 . .
C3 C10 H10C 109.5 . .
H10A C10 H10C 109.5 . .
H10B C10 H10C 109.5 . .
C12 C11 C1 119.5(11) . .
C12 C11 H11 120.3 . .
C1 C11 H11 120.3 . .
C13 C12 C11 119.2(12) . .
C13 C12 H12 120.4 . .
C11 C12 H12 120.4 . .
C14 C13 C12 118.3(12) . .
C14 C13 H13 120.8 . .
C12 C13 H13 120.8 . .
N1 C14 C13 122.8(13) . .
N1 C14 H14 118.6 . .
C13 C14 H14 118.6 . .

loop_
_geom_bond_atom_site_label_1
_geom_bond_atom_site_label_2
_geom_bond_distance
_geom_bond_site_symmetry_2
Br1 Co1 2.3605(19) .
Br2 Co1 2.369(2) .
Co1 N1 2.026(9) .
Co1 N2 2.071(8) .
N1 C1 1.322(13) .
N1 C14 1.349(14) .
N2 C2 1.471(14) .
N2 C3 1.502(13) .
N2 H2 1.0000 .
C1 C11 1.386(15) .
C1 C2 1.516(14) .
C2 H2A 0.9900 .
C2 H2B 0.9900 .
C3 C10 1.522(17) .
C3 C4 1.539(16) .
C3 H3 1.0000 .
C4 C9 1.394(18) .
C4 C5 1.402(16) .
C5 C6 1.392(17) .
C5 H5 0.9500 .
C6 C7 1.395(18) .
C6 H6 0.9500 .
C7 C8 1.383(17) .
C7 H7 0.9500 .
C8 C9 1.405(16) .
C8 H8 0.9500 .
C9 H9 0.9500 .
C10 H10A 0.9800 .
C10 H10B 0.9800 .
C10 H10C 0.9800 .
C11 C12 1.375(17) .
C11 H11 0.9500 .
C12 C13 1.38(2) .
C12 H12 0.9500 .
C13 C14 1.364(19) .
C13 H13 0.9500 .
C14 H14 0.9500 .

loop_
_geom_torsion_atom_site_label_1
_geom_torsion_atom_site_label_2
_geom_torsion_atom_site_label_3
_geom_torsion_atom_site_label_4
_geom_torsion
_geom_torsion_site_symmetry_1
_geom_torsion_site_symmetry_2
_geom_torsion_site_symmetry_3
_geom_torsion_site_symmetry_4
C14 N1 C1 C11 0.6(17) . . . .
Co1 N1 C1 C11 178.0(8) . . . .
C14 N1 C1 C2 -176.8(10) . . . .
Co1 N1 C1 C2 0.7(12) . . . .
C3 N2 C2 C1 158.1(9) . . . .
Co1 N2 C2 C1 30.4(9) . . . .
N1 C1 C2 N2 -22.1(13) . . . .
C11 C1 C2 N2 160.6(10) . . . .
C2 N2 C3 C10 -172.8(9) . . . .
Co1 N2 C3 C10 -50.3(11) . . . .
C2 N2 C3 C4 61.6(12) . . . .
Co1 N2 C3 C4 -175.9(7) . . . .
N2 C3 C4 C9 -87.3(12) . . . .
C10 C3 C4 C9 149.1(10) . . . .
N2 C3 C4 C5 90.8(12) . . . .
C10 C3 C4 C5 -32.8(14) . . . .
C9 C4 C5 C6 0.7(16) . . . .
C3 C4 C5 C6 -177.4(10) . . . .
C4 C5 C6 C7 -1.3(16) . . . .
C5 C6 C7 C8 1.9(16) . . . .
C6 C7 C8 C9 -1.8(16) . . . .
C5 C4 C9 C8 -0.6(16) . . . .
C3 C4 C9 C8 177.6(9) . . . .
C7 C8 C9 C4 1.2(16) . . . .
N1 C1 C11 C12 -0.6(18) . . . .
C2 C1 C11 C12 176.7(12) . . . .
C1 C11 C12 C13 0(2) . . . .
C11 C12 C13 C14 0(2) . . . .
C1 N1 C14 C13 -0.4(19) . . . .
Co1 N1 C14 C13 -177.4(11) . . . .
C12 C13 C14 N1 0(2) . . . .
